data_7125491
loop_
_publ_author_name
'Shivanyuk, A.'
'Rebek, Jr, J'

_publ_section_title
;
 Hydrogen-bonded capsules in polar, protic solvents.
;
_journal_issue 22
_journal_name_full 'Chemical communications (Cambridge, England)'
_journal_page_first 2374
_journal_page_last 2375
_journal_paper_doi 10.1039/b106793c
_journal_year 2001
_chemical_formula_sum 'C46 H59 N3 O17'
_chemical_formula_weight 925.96
_chemical_name_common resorcinarene
_space_group_IT_number 2
_space_group_name_Hall '-P 1'
_space_group_name_H-M_alt 'P -1'
_symmetry_cell_setting triclinic
_symmetry_space_group_name_H-M 'P -1'
_atom_sites_solution_hydrogens geom
_atom_sites_solution_primary direct
_atom_sites_solution_secondary difmap
_audit_creation_method SHELXL-97
_cell_angle_alpha 102.785(2)
_cell_angle_beta 90.042(2)
_cell_angle_gamma 102.881(2)
_cell_formula_units_Z 2
_cell_length_a 11.4558(10)
_cell_length_b 11.6273(10)
_cell_length_c 18.6627(16)
_cell_measurement_temperature 173(2)
_cell_volume 2360.0(4)
_computing_structure_refinement 'SHELXL-97 (Sheldrick, 1997)'
_diffrn_ambient_temperature 173(2)
_diffrn_measured_fraction_theta_full 0.968
_diffrn_measured_fraction_theta_max 0.968
_diffrn_radiation_monochromator graphite
_diffrn_radiation_source 'fine-focus sealed tube'
_diffrn_radiation_type MoK\a
_diffrn_radiation_wavelength 0.71073
_diffrn_reflns_av_R_equivalents 0.0471
_diffrn_reflns_av_sigmaI/netI 0.0641
_diffrn_reflns_limit_h_max 14
_diffrn_reflns_limit_h_min -15
_diffrn_reflns_limit_k_max 15
_diffrn_reflns_limit_k_min -15
_diffrn_reflns_limit_l_max 24
_diffrn_reflns_limit_l_min -24
_diffrn_reflns_number 21800
_diffrn_reflns_theta_full 28.06
_diffrn_reflns_theta_max 28.06
_diffrn_reflns_theta_min 1.12
_exptl_absorpt_coefficient_mu 0.100
_exptl_absorpt_correction_type none
_exptl_crystal_density_diffrn 1.303
_exptl_crystal_density_method 'not measured'
_exptl_crystal_F_000 984
_refine_diff_density_max 0.567
_refine_diff_density_min -0.621
_refine_diff_density_rms 0.098
_refine_ls_extinction_method none
_refine_ls_goodness_of_fit_ref 1.057
_refine_ls_hydrogen_treatment mixed
_refine_ls_matrix_type full
_refine_ls_number_parameters 639
_refine_ls_number_reflns 11082
_refine_ls_number_restraints 0
_refine_ls_restrained_S_all 1.057
_refine_ls_R_factor_all 0.0909
_refine_ls_R_factor_gt 0.0620
_refine_ls_shift/su_max 0.000
_refine_ls_shift/su_mean 0.000
_refine_ls_structure_factor_coef Fsqd
_refine_ls_weighting_details 'calc w=1/[\s^2^(Fo^2^)+(0.1159P)^2^+0.2774P] where P=(Fo^2^+2Fc^2^)/3'
_refine_ls_weighting_scheme calc
_refine_ls_wR_factor_gt 0.1786
_refine_ls_wR_factor_ref 0.2055
_reflns_number_gt 7603
_reflns_number_total 11082
_reflns_threshold_expression >2sigma(I)
_cod_data_source_file b106793c.txt
_cod_data_source_block als500
_cod_original_sg_symbol_H-M P-1
_cod_database_code 7125491

loop_
_symmetry_equiv_pos_as_xyz
'x, y, z'
'-x, -y, -z'

loop_
_atom_site_label
_atom_site_type_symbol
_atom_site_fract_x
_atom_site_fract_y
_atom_site_fract_z
_atom_site_U_iso_or_equiv
_atom_site_adp_type
_atom_site_occupancy
_atom_site_symmetry_multiplicity
_atom_site_calc_flag
_atom_site_refinement_flags
_atom_site_disorder_assembly
_atom_site_disorder_group
C1 C 0.40566(19) 1.0746(2) 0.21298(11) 0.0186(4) Uani 1 1 d . . .
H1 H 0.4003 0.9968 0.2286 0.022 Uiso 1 1 calc R . .
C1A C 0.41017(19) 1.0460(2) 0.12897(12) 0.0207(5) Uani 1 1 d . . .
H1A1 H 0.4087 1.1200 0.1114 0.025 Uiso 1 1 calc R . .
H1A2 H 0.4868 1.0233 0.1153 0.025 Uiso 1 1 calc R . .
C1B C 0.3074(2) 0.9446(2) 0.09032(14) 0.0310(6) Uani 1 1 d . . .
H1B1 H 0.2305 0.9658 0.1051 0.037 Uiso 1 1 calc R . .
H1B2 H 0.3105 0.8695 0.1063 0.037 Uiso 1 1 calc R . .
C1C C 0.3114(3) 0.9209(3) 0.00709(15) 0.0467(8) Uani 1 1 d . . .
H1C1 H 0.3053 0.9940 -0.0092 0.070 Uiso 1 1 calc R . .
H1C2 H 0.2442 0.8541 -0.0153 0.070 Uiso 1 1 calc R . .
H1C3 H 0.3871 0.8994 -0.0079 0.070 Uiso 1 1 calc R . .
C2 C 0.51755(19) 1.1625(2) 0.25175(12) 0.0194(4) Uani 1 1 d . . .
C3 C 0.55371(19) 1.15827(19) 0.32256(12) 0.0190(4) Uani 1 1 d . . .
C4 C 0.6519(2) 1.2411(2) 0.35988(11) 0.0192(4) Uani 1 1 d . . .
C5 C 0.71726(19) 1.3312(2) 0.32818(12) 0.0192(4) Uani 1 1 d . . .
C6 C 0.68494(19) 1.3372(2) 0.25723(12) 0.0180(4) Uani 1 1 d . . .
C7 C 0.5855(2) 1.2530(2) 0.22108(12) 0.0201(4) Uani 1 1 d . . .
H7 H 0.5625 1.2572 0.1730 0.024 Uiso 1 1 calc R . .
C8 C 0.76029(19) 1.4345(2) 0.22289(12) 0.0193(4) Uani 1 1 d . . .
H8 H 0.8456 1.4446 0.2398 0.023 Uiso 1 1 calc R . .
C8A C 0.7543(2) 1.3980(2) 0.13844(12) 0.0234(5) Uani 1 1 d . . .
H8A1 H 0.7702 1.3160 0.1229 0.028 Uiso 1 1 calc R . .
H8A2 H 0.6722 1.3938 0.1198 0.028 Uiso 1 1 calc R . .
C8B C 0.8433(2) 1.4850(2) 0.10359(14) 0.0308(6) Uani 1 1 d . . .
H8B1 H 0.8307 1.5679 0.1210 0.037 Uiso 1 1 calc R . .
H8B2 H 0.9259 1.4855 0.1196 0.037 Uiso 1 1 calc R . .
C8C C 0.8305(3) 1.4506(3) 0.02075(15) 0.0481(8) Uani 1 1 d . . .
H8C1 H 0.8468 1.3701 0.0031 0.072 Uiso 1 1 calc R . .
H8C2 H 0.8876 1.5100 0.0006 0.072 Uiso 1 1 calc R . .
H8C3 H 0.7486 1.4492 0.0046 0.072 Uiso 1 1 calc R . .
C9 C 0.72813(19) 1.5565(2) 0.25075(12) 0.0196(4) Uani 1 1 d . . .
C10 C 0.80370(19) 1.6510(2) 0.30058(12) 0.0201(4) Uani 1 1 d . . .
C11 C 0.7734(2) 1.7631(2) 0.32201(12) 0.0213(5) Uani 1 1 d . . .
C12 C 0.6697(2) 1.7825(2) 0.29321(12) 0.0216(5) Uani 1 1 d . . .
C13 C 0.59220(19) 1.6896(2) 0.24318(12) 0.0194(4) Uani 1 1 d . . .
C14 C 0.6228(2) 1.5779(2) 0.22456(12) 0.0215(5) Uani 1 1 d . . .
H14 H 0.5691 1.5128 0.1923 0.026 Uiso 1 1 calc R . .
C15 C 0.4796(2) 1.7087(2) 0.20858(12) 0.0212(5) Uani 1 1 d . . .
H15 H 0.4825 1.7975 0.2226 0.025 Uiso 1 1 calc R . .
C15A C 0.4769(2) 1.6728(2) 0.12463(13) 0.0253(5) Uani 1 1 d . . .
H15A H 0.4800 1.5865 0.1092 0.030 Uiso 1 1 calc R . .
H15B H 0.4000 1.6813 0.1046 0.030 Uiso 1 1 calc R . .
C15B C 0.5799(2) 1.7485(3) 0.09158(15) 0.0336(6) Uani 1 1 d . . .
H15C H 0.5752 1.8346 0.1053 0.040 Uiso 1 1 calc R . .
H15D H 0.6569 1.7422 0.1126 0.040 Uiso 1 1 calc R . .
C15C C 0.5775(3) 1.7085(3) 0.00865(16) 0.0476(8) Uani 1 1 d . . .
H15E H 0.5838 1.6239 -0.0052 0.071 Uiso 1 1 calc R . .
H15F H 0.6450 1.7597 -0.0100 0.071 Uiso 1 1 calc R . .
H15G H 0.5020 1.7161 -0.0125 0.071 Uiso 1 1 calc R . .
C16 C 0.36870(19) 1.64465(19) 0.24131(12) 0.0190(4) Uani 1 1 d . . .
C17 C 0.3394(2) 1.6977(2) 0.31188(12) 0.0212(5) Uani 1 1 d . . .
C18 C 0.2405(2) 1.6432(2) 0.34442(12) 0.0206(5) Uani 1 1 d . . .
C19 C 0.17006(19) 1.5314(2) 0.30863(12) 0.0205(5) Uani 1 1 d . . .
C20 C 0.19640(19) 1.4741(2) 0.23847(12) 0.0186(4) Uani 1 1 d . . .
C21 C 0.2953(2) 1.5339(2) 0.20642(12) 0.0194(4) Uani 1 1 d . . .
H21 H 0.3132 1.4969 0.1583 0.023 Uiso 1 1 calc R . .
C22 C 0.12121(19) 1.3499(2) 0.20110(12) 0.0196(4) Uani 1 1 d . . .
H22 H 0.0364 1.3497 0.2140 0.024 Uiso 1 1 calc R . .
C22A C 0.1218(2) 1.3211(2) 0.11722(13) 0.0250(5) Uani 1 1 d . . .
H22A H 0.1019 1.3886 0.0991 0.030 Uiso 1 1 calc R . .
H22B H 0.2035 1.3149 0.1023 0.030 Uiso 1 1 calc R . .
C22B C 0.0333(2) 1.2038(3) 0.08132(15) 0.0359(6) Uani 1 1 d . . .
H22C H 0.0532 1.1363 0.0994 0.043 Uiso 1 1 calc R . .
H22D H -0.0484 1.2099 0.0963 0.043 Uiso 1 1 calc R . .
C22C C 0.0337(3) 1.1752(3) -0.00128(16) 0.0476(8) Uani 1 1 d . . .
H22E H 0.0106 1.2400 -0.0198 0.071 Uiso 1 1 calc R . .
H22F H -0.0236 1.0983 -0.0214 0.071 Uiso 1 1 calc R . .
H22G H 0.1142 1.1687 -0.0166 0.071 Uiso 1 1 calc R . .
C23 C 0.1573(2) 1.2522(2) 0.23314(12) 0.0223(5) Uani 1 1 d . . .
C24 C 0.0896(2) 1.2033(2) 0.28533(13) 0.0248(5) Uani 1 1 d . . .
C25 C 0.1239(2) 1.1151(2) 0.31522(13) 0.0249(5) Uani 1 1 d . . .
C26 C 0.2248(2) 1.0746(2) 0.29177(12) 0.0217(5) Uani 1 1 d . . .
C27 C 0.2942(2) 1.1203(2) 0.23916(12) 0.0205(4) Uani 1 1 d . . .
C28 C 0.2607(2) 1.2115(2) 0.21202(12) 0.0204(4) Uani 1 1 d . . .
H28 H 0.3099 1.2470 0.1781 0.025 Uiso 1 1 calc R . .
CN1 C 0.4416(3) 1.4434(3) 0.36170(16) 0.0551(9) Uani 1 1 d . . .
HN1A H 0.3688 1.3832 0.3404 0.083 Uiso 1 1 calc R . .
HN1B H 0.5025 1.4021 0.3734 0.083 Uiso 1 1 calc R . .
HN1C H 0.4722 1.4922 0.3263 0.083 Uiso 1 1 calc R . .
CN2 C 0.4140(3) 1.5212(3) 0.42808(15) 0.0411(7) Uani 1 1 d . . .
O1 O 0.49466(14) 1.07141(15) 0.35725(9) 0.0246(4) Uani 1 1 d . . .
H1A H 0.4223 1.0496 0.3422 0.037 Uiso 1 1 calc R . .
O2 O 0.68657(15) 1.23056(15) 0.42900(8) 0.0237(4) Uani 1 1 d . . .
H2 H 0.6692 1.2862 0.4613 0.036 Uiso 1 1 calc R . .
O03 O 0.92966(17) 1.38867(19) 0.48405(10) 0.0398(5) Uani 1 1 d . . .
O3 O 0.81309(14) 1.41579(15) 0.36497(9) 0.0235(4) Uani 1 1 d . . .
H3 H 0.8366 1.3917 0.4005 0.035 Uiso 1 1 calc R . .
O4 O 0.91135(14) 1.64368(15) 0.32972(9) 0.0254(4) Uani 1 1 d . . .
H4 H 0.9050 1.5747 0.3384 0.038 Uiso 1 1 calc R . .
O5 O 0.85030(15) 1.85170(15) 0.37120(9) 0.0268(4) Uani 1 1 d . . .
H5 H 0.8266 1.9164 0.3777 0.040 Uiso 1 1 calc R . .
O6 O 0.65151(15) 1.89819(14) 0.31534(10) 0.0271(4) Uani 1 1 d . . .
H6 H 0.5808 1.8947 0.3282 0.041 Uiso 1 1 calc R . .
O7 O 0.41143(15) 1.80587(15) 0.34792(9) 0.0283(4) Uani 1 1 d . . .
H7A H 0.3898 1.8245 0.3911 0.042 Uiso 1 1 calc R . .
O8 O 0.21592(15) 1.69931(15) 0.41335(8) 0.0251(4) Uani 1 1 d . . .
H8A H 0.1783 1.7524 0.4102 0.038 Uiso 1 1 calc R . .
O9 O 0.07526(15) 1.48558(15) 0.34714(9) 0.0260(4) Uani 1 1 d . . .
H9 H 0.0526 1.4104 0.3306 0.039 Uiso 1 1 calc R . .
O10 O -0.01194(15) 1.24206(16) 0.31093(10) 0.0306(4) Uani 1 1 d . . .
H10 H -0.0734 1.1904 0.2912 0.046 Uiso 1 1 calc R . .
O010 O -0.14280(15) 1.09060(15) 0.43307(9) 0.0261(4) Uani 1 1 d . . .
O11 O 0.06161(17) 1.06732(17) 0.36744(11) 0.0343(4) Uani 1 1 d . . .
H11 H 0.0009 1.0965 0.3760 0.051 Uiso 1 1 calc R . .
O12 O 0.25185(14) 0.98463(15) 0.32188(9) 0.0257(4) Uani 1 1 d . . .
H12 H 0.3067 0.9578 0.2988 0.039 Uiso 1 1 calc R . .
O012 O 0.09079(17) 0.86820(17) 0.41648(10) 0.0357(4) Uani 1 1 d . . .
O020 O -0.18545(19) 1.0637(2) 0.24004(12) 0.0477(5) Uani 1 1 d . . .
N1 N 0.3905(3) 1.5816(3) 0.47976(14) 0.0572(8) Uani 1 1 d . . .
N3 N -0.0569(3) 0.8789(3) 0.18897(16) 0.0578(8) Uani 1 1 d . . .
CN5 C 0.0085(3) 0.8193(3) 0.19399(15) 0.0406(7) Uani 1 1 d . . .
CN6 C 0.0911(3) 0.7449(3) 0.20027(18) 0.0455(7) Uani 1 1 d . . .
HN6A H 0.1661 0.7960 0.2254 0.068 Uiso 1 1 calc R . .
HN6B H 0.1073 0.7027 0.1511 0.068 Uiso 1 1 calc R . .
HN6C H 0.0560 0.6853 0.2287 0.068 Uiso 1 1 calc R . .
N2 N 0.6478(18) 1.8287(15) 0.5116(8) 0.099(5) Uani 0.482(12) 1 d P A 1
CN3 C 0.7865(16) 1.6841(11) 0.4953(8) 0.055(3) Uani 0.482(12) 1 d P A 1
HN3A H 0.8057 1.6686 0.5429 0.082 Uiso 0.482(12) 1 calc PR A 1
HN3B H 0.8605 1.7207 0.4746 0.082 Uiso 0.482(12) 1 calc PR A 1
HN3C H 0.7477 1.6075 0.4616 0.082 Uiso 0.482(12) 1 calc PR A 1
CN4 C 0.6995(9) 1.7728(11) 0.5058(5) 0.037(2) Uani 0.482(12) 1 d P A 1
N4 N 0.8619(8) 1.6855(7) 0.5121(4) 0.065(2) Uani 0.518(12) 1 d P A 2
CN7 C 0.7833(11) 1.7305(10) 0.5101(5) 0.046(3) Uani 0.518(12) 1 d P A 2
CN8 C 0.6689(6) 1.7871(5) 0.5006(4) 0.148(19) Uani 0.518(12) 1 d P A 2
HN8A H 0.6962 1.8743 0.5037 0.221 Uiso 0.518(12) 1 calc PR A 2
HN8B H 0.6140 1.7738 0.5398 0.221 Uiso 0.518(12) 1 calc PR A 2
HN8C H 0.6272 1.7476 0.4527 0.221 Uiso 0.518(12) 1 calc PR A 2
H1X H -0.2138 1.1277 0.4454 0.097(15) Uiso 1 1 d R . .
H1Y H -0.1431 1.0919 0.4876 0.091(14) Uiso 1 1 d R . .
O07 O 0.3872(5) 1.9330(4) 0.4816(2) 0.0631(13) Uiso 0.50 1 d PR . .
O07A O 0.4618(5) 1.9654(5) 0.4850(3) 0.0523(19) Uiso 0.30 1 d PR . .

loop_
_atom_site_aniso_label
_atom_site_aniso_U_11
_atom_site_aniso_U_22
_atom_site_aniso_U_33
_atom_site_aniso_U_23
_atom_site_aniso_U_13
_atom_site_aniso_U_12
C1 0.0185(10) 0.0168(11) 0.0194(10) 0.0036(8) -0.0005(8) 0.0020(8)
C1A 0.0185(11) 0.0186(11) 0.0228(11) 0.0026(9) 0.0006(8) 0.0021(9)
C1B 0.0283(13) 0.0305(14) 0.0263(12) -0.0032(10) 0.0010(10) 0.0002(11)
C1C 0.0451(17) 0.0520(19) 0.0272(14) -0.0084(13) -0.0008(12) -0.0041(14)
C2 0.0174(10) 0.0203(11) 0.0202(10) 0.0031(8) -0.0012(8) 0.0052(9)
C3 0.0192(11) 0.0160(10) 0.0238(11) 0.0077(8) 0.0030(8) 0.0052(8)
C4 0.0214(11) 0.0230(11) 0.0154(10) 0.0045(8) -0.0007(8) 0.0096(9)
C5 0.0177(10) 0.0191(11) 0.0208(10) 0.0025(8) -0.0016(8) 0.0063(9)
C6 0.0178(10) 0.0171(11) 0.0197(10) 0.0039(8) 0.0020(8) 0.0056(8)
C7 0.0223(11) 0.0213(11) 0.0187(10) 0.0059(8) -0.0011(8) 0.0076(9)
C8 0.0174(10) 0.0188(11) 0.0209(10) 0.0030(8) -0.0006(8) 0.0041(9)
C8A 0.0255(12) 0.0209(12) 0.0228(11) 0.0044(9) 0.0016(9) 0.0034(9)
C8B 0.0300(13) 0.0327(14) 0.0303(13) 0.0124(11) 0.0039(10) 0.0032(11)
C8C 0.057(2) 0.057(2) 0.0303(15) 0.0196(14) 0.0098(13) 0.0031(16)
C9 0.0201(11) 0.0204(11) 0.0189(10) 0.0060(8) 0.0032(8) 0.0046(9)
C10 0.0170(10) 0.0214(11) 0.0222(11) 0.0066(9) 0.0010(8) 0.0035(9)
C11 0.0215(11) 0.0162(11) 0.0238(11) 0.0033(9) 0.0006(9) 0.0008(9)
C12 0.0223(11) 0.0182(11) 0.0248(11) 0.0054(9) 0.0042(9) 0.0051(9)
C13 0.0185(10) 0.0186(11) 0.0224(11) 0.0076(9) 0.0034(8) 0.0042(9)
C14 0.0210(11) 0.0182(11) 0.0237(11) 0.0045(9) -0.0003(8) 0.0012(9)
C15 0.0205(11) 0.0192(11) 0.0249(11) 0.0072(9) 0.0015(9) 0.0046(9)
C15A 0.0249(12) 0.0293(13) 0.0246(12) 0.0118(10) 0.0039(9) 0.0068(10)
C15B 0.0310(14) 0.0355(15) 0.0372(14) 0.0173(12) 0.0069(11) 0.0046(11)
C15C 0.0479(18) 0.064(2) 0.0372(16) 0.0262(15) 0.0162(13) 0.0107(16)
C16 0.0197(11) 0.0155(11) 0.0241(11) 0.0072(8) 0.0004(8) 0.0059(9)
C17 0.0194(11) 0.0202(11) 0.0239(11) 0.0037(9) -0.0006(8) 0.0055(9)
C18 0.0235(11) 0.0222(12) 0.0178(10) 0.0024(9) 0.0023(8) 0.0110(9)
C19 0.0196(11) 0.0222(11) 0.0235(11) 0.0100(9) 0.0031(8) 0.0075(9)
C20 0.0190(10) 0.0184(11) 0.0198(10) 0.0057(8) 0.0001(8) 0.0058(9)
C21 0.0235(11) 0.0191(11) 0.0178(10) 0.0053(8) 0.0022(8) 0.0083(9)
C22 0.0163(10) 0.0198(11) 0.0227(11) 0.0054(9) 0.0028(8) 0.0035(9)
C22A 0.0224(11) 0.0263(13) 0.0256(12) 0.0044(9) -0.0036(9) 0.0056(10)
C22B 0.0326(14) 0.0341(15) 0.0338(14) -0.0018(11) -0.0073(11) 0.0017(12)
C22C 0.0479(18) 0.0505(19) 0.0355(15) -0.0055(13) -0.0128(13) 0.0081(15)
C23 0.0217(11) 0.0187(11) 0.0246(11) 0.0030(9) 0.0001(9) 0.0027(9)
C24 0.0235(12) 0.0202(12) 0.0295(12) 0.0039(9) 0.0058(9) 0.0041(9)
C25 0.0250(12) 0.0221(12) 0.0264(12) 0.0068(9) 0.0078(9) 0.0013(9)
C26 0.0238(11) 0.0190(11) 0.0208(11) 0.0053(9) 0.0002(9) 0.0009(9)
C27 0.0208(11) 0.0179(11) 0.0201(10) 0.0009(8) -0.0013(8) 0.0027(9)
C28 0.0203(11) 0.0204(11) 0.0197(10) 0.0054(8) 0.0023(8) 0.0019(9)
CN1 0.081(2) 0.068(2) 0.0295(15) 0.0044(15) 0.0027(15) 0.052(2)
CN2 0.0514(18) 0.0489(18) 0.0315(14) 0.0071(13) -0.0052(12) 0.0313(15)
O1 0.0186(8) 0.0241(9) 0.0310(9) 0.0120(7) -0.0021(7) -0.0007(7)
O2 0.0291(9) 0.0268(9) 0.0167(7) 0.0059(6) -0.0022(6) 0.0087(7)
O03 0.0351(10) 0.0496(12) 0.0307(10) 0.0153(9) -0.0033(8) -0.0046(9)
O3 0.0216(8) 0.0242(9) 0.0220(8) 0.0061(6) -0.0057(6) -0.0008(7)
O4 0.0208(8) 0.0203(8) 0.0344(9) 0.0059(7) -0.0062(7) 0.0035(7)
O5 0.0242(8) 0.0186(8) 0.0334(9) -0.0016(7) -0.0062(7) 0.0036(7)
O6 0.0230(8) 0.0170(8) 0.0396(10) 0.0020(7) 0.0000(7) 0.0053(7)
O7 0.0271(9) 0.0230(9) 0.0291(9) -0.0028(7) 0.0021(7) 0.0025(7)
O8 0.0288(9) 0.0267(9) 0.0208(8) 0.0025(7) 0.0040(6) 0.0111(7)
O9 0.0275(9) 0.0213(9) 0.0287(9) 0.0067(7) 0.0097(7) 0.0037(7)
O10 0.0249(9) 0.0235(9) 0.0440(11) 0.0087(8) 0.0144(8) 0.0058(7)
O010 0.0288(9) 0.0284(9) 0.0230(8) 0.0056(7) 0.0040(7) 0.0109(7)
O11 0.0338(10) 0.0347(11) 0.0437(11) 0.0223(9) 0.0216(8) 0.0136(8)
O12 0.0225(9) 0.0271(9) 0.0328(9) 0.0148(7) 0.0064(7) 0.0084(7)
O012 0.0411(11) 0.0364(11) 0.0316(9) 0.0022(8) -0.0094(8) 0.0187(9)
O020 0.0378(11) 0.0469(13) 0.0555(13) 0.0056(10) 0.0062(10) 0.0096(10)
N1 0.082(2) 0.072(2) 0.0292(13) -0.0019(13) -0.0067(13) 0.0535(18)
N3 0.0643(19) 0.065(2) 0.0471(16) 0.0084(14) 0.0096(14) 0.0243(17)
CN5 0.0448(17) 0.0451(18) 0.0271(13) 0.0053(12) 0.0025(12) 0.0034(14)
CN6 0.0410(17) 0.0464(18) 0.0488(18) 0.0171(14) -0.0041(13) 0.0032(14)
N2 0.165(12) 0.066(7) 0.060(7) -0.020(5) -0.013(7) 0.049(8)
CN3 0.062(7) 0.057(8) 0.040(7) -0.003(5) 0.002(5) 0.019(7)
CN4 0.021(4) 0.062(7) 0.023(4) 0.009(4) 0.003(3) 0.001(3)
N4 0.066(5) 0.076(5) 0.055(4) 0.010(3) 0.000(3) 0.026(4)
CN7 0.051(6) 0.058(7) 0.018(4) 0.001(4) 0.012(3) -0.001(6)
CN8 0.19(4) 0.12(3) 0.082(14) -0.015(15) 0.006(16) -0.04(2)

loop_
_atom_type_symbol
_atom_type_description
_atom_type_scat_dispersion_real
_atom_type_scat_dispersion_imag
_atom_type_scat_source
C C 0.0033 0.0016 'International Tables Vol C Tables 4.2.6.8 and 6.1.1.4'
H H 0.0000 0.0000 'International Tables Vol C Tables 4.2.6.8 and 6.1.1.4'
O O 0.0106 0.0060 'International Tables Vol C Tables 4.2.6.8 and 6.1.1.4'
N N 0.0061 0.0033 'International Tables Vol C Tables 4.2.6.8 and 6.1.1.4'

loop_
_geom_angle_atom_site_label_1
_geom_angle_atom_site_label_2
_geom_angle_atom_site_label_3
_geom_angle
_geom_angle_site_symmetry_3
C2 C1 C27 110.11(17) .
C2 C1 C1A 113.22(18) .
C27 C1 C1A 112.35(17) .
C1B C1A C1 113.46(19) .
C1A C1B C1C 112.5(2) .
C7 C2 C3 117.11(19) .
C7 C2 C1 122.71(18) .
C3 C2 C1 120.13(19) .
O1 C3 C4 117.30(19) .
O1 C3 C2 121.87(19) .
C4 C3 C2 120.8(2) .
C3 C4 O2 118.62(19) .
C3 C4 C5 120.79(19) .
O2 C4 C5 120.57(19) .
O3 C5 C4 121.64(18) .
O3 C5 C6 118.32(19) .
C4 C5 C6 120.0(2) .
C7 C6 C5 117.9(2) .
C7 C6 C8 123.10(18) .
C5 C6 C8 118.99(19) .
C6 C7 C2 123.32(19) .
C6 C8 C9 111.29(18) .
C6 C8 C8A 112.73(18) .
C9 C8 C8A 111.75(17) .
C8B C8A C8 113.44(19) .
C8C C8B C8A 112.1(2) .
C14 C9 C10 117.9(2) .
C14 C9 C8 120.2(2) .
C10 C9 C8 121.82(19) .
O4 C10 C9 124.2(2) .
O4 C10 C11 115.81(19) .
C9 C10 C11 119.92(19) .
O5 C11 C12 122.0(2) .
O5 C11 C10 117.26(19) .
C12 C11 C10 120.7(2) .
O6 C12 C11 115.9(2) .
O6 C12 C13 123.4(2) .
C11 C12 C13 120.7(2) .
C14 C13 C12 117.4(2) .
C14 C13 C15 120.5(2) .
C12 C13 C15 122.11(19) .
C13 C14 C9 123.3(2) .
C16 C15 C13 109.93(17) .
C16 C15 C15A 113.61(19) .
C13 C15 C15A 111.61(19) .
C15B C15A C15 113.5(2) .
C15C C15B C15A 112.4(2) .
C21 C16 C17 117.0(2) .
C21 C16 C15 124.2(2) .
C17 C16 C15 118.71(19) .
O7 C17 C18 120.6(2) .
O7 C17 C16 118.2(2) .
C18 C17 C16 121.2(2) .
O8 C18 C17 118.7(2) .
O8 C18 C19 120.9(2) .
C17 C18 C19 120.4(2) .
O9 C19 C18 114.92(19) .
O9 C19 C20 124.5(2) .
C18 C19 C20 120.6(2) .
C21 C20 C19 117.3(2) .
C21 C20 C22 122.64(19) .
C19 C20 C22 120.01(19) .
C16 C21 C20 123.5(2) .
C20 C22 C22A 114.29(18) .
C20 C22 C23 110.14(17) .
C22A C22 C23 111.87(19) .
C22B C22A C22 112.8(2) .
C22C C22B C22A 113.0(2) .
C24 C23 C28 118.1(2) .
C24 C23 C22 120.9(2) .
C28 C23 C22 121.0(2) .
C23 C24 O10 121.5(2) .
C23 C24 C25 120.6(2) .
O10 C24 C25 117.8(2) .
O11 C25 C26 117.9(2) .
O11 C25 C24 122.3(2) .
C26 C25 C24 119.8(2) .
O12 C26 C25 117.0(2) .
O12 C26 C27 121.6(2) .
C25 C26 C27 121.4(2) .
C26 C27 C28 117.8(2) .
C26 C27 C1 121.26(19) .
C28 C27 C1 120.9(2) .
C23 C28 C27 122.2(2) .
N1 CN2 CN1 178.9(4) .
N3 CN5 CN6 179.7(4) .
N2 CN4 CN3 178(2) .
N4 CN7 CN8 175.3(10) .
O07 O07A O07A 148.8(7) 2_696

loop_
_geom_bond_atom_site_label_1
_geom_bond_atom_site_label_2
_geom_bond_distance
_geom_bond_site_symmetry_2
C1 C2 1.516(3) .
C1 C27 1.529(3) .
C1 C1A 1.533(3) .
C1A C1B 1.517(3) .
C1B C1C 1.519(4) .
C2 C7 1.394(3) .
C2 C3 1.399(3) .
C3 O1 1.372(3) .
C3 C4 1.377(3) .
C4 O2 1.388(2) .
C4 C5 1.391(3) .
C5 O3 1.365(3) .
C5 C6 1.396(3) .
C6 C7 1.386(3) .
C6 C8 1.524(3) .
C8 C9 1.525(3) .
C8 C8A 1.536(3) .
C8A C8B 1.522(3) .
C8B C8C 1.507(4) .
C9 C14 1.394(3) .
C9 C10 1.394(3) .
C10 O4 1.375(3) .
C10 C11 1.397(3) .
C11 O5 1.362(3) .
C11 C12 1.387(3) .
C12 O6 1.380(3) .
C12 C13 1.397(3) .
C13 C14 1.390(3) .
C13 C15 1.523(3) .
C15 C16 1.524(3) .
C15 C15A 1.528(3) .
C15A C15B 1.525(3) .
C15B C15C 1.513(4) .
C16 C21 1.391(3) .
C16 C17 1.401(3) .
C17 O7 1.370(3) .
C17 C18 1.381(3) .
C18 O8 1.368(3) .
C18 C19 1.391(3) .
C19 O9 1.376(3) .
C19 C20 1.398(3) .
C20 C21 1.399(3) .
C20 C22 1.520(3) .
C22 C22A 1.527(3) .
C22 C23 1.526(3) .
C22A C22B 1.522(3) .
C22B C22C 1.503(4) .
C23 C24 1.386(3) .
C23 C28 1.397(3) .
C24 O10 1.388(3) .
C24 C25 1.396(3) .
C25 O11 1.353(3) .
C25 C26 1.379(3) .
C26 O12 1.382(3) .
C26 C27 1.387(3) .
C27 C28 1.396(3) .
CN1 CN2 1.444(4) .
CN2 N1 1.132(4) .
N3 CN5 1.145(4) .
CN5 CN6 1.438(5) .
N2 CN4 0.96(3) .
CN3 CN4 1.571(17) .
N4 CN7 1.143(15) .
CN7 CN8 1.617(14) .
O07 O07A 0.850(5) .
O07A O07A 1.101(12) 2_696
